data_7102437
loop_
_publ_author_name
'Hern\'andez-Arganis, Michelle'
'Hern\'andez-Ortega, Sim\'on'
'Toscano, Rub\'en A'
'Garc\'ia-Montalvo, Ver\'onica'
'Cea-Olivares, Raymundo'

_publ_section_title
;
 A powerful novel strategy for the preparation of discrete inorganic
 carbon-free rings containing alkaline cations.
;
_journal_issue 3
_journal_name_full 'Chemical communications (Cambridge, England)'
_journal_page_first 310
_journal_page_last 311
_journal_paper_doi 10.1039/b311524k
_journal_year 2004
_chemical_formula_sum 'C36 H44 Cs N O6 P2 Se2'
_chemical_formula_weight 939.49
_chemical_name_common '(Cs(18-crown-6)) tetraphenyldiselenodimidodiphosphinate'
_chemical_name_systematic
;
[Cs(18-crown-6)] tetraphenyldiselenodimidodiphosphinate
;
_space_group_IT_number 14
_symmetry_cell_setting monoclinic
_symmetry_space_group_name_Hall '-P 2ybc'
_symmetry_space_group_name_H-M 'P 1 21/c 1'
_atom_sites_solution_hydrogens geom
_atom_sites_solution_primary direct
_atom_sites_solution_secondary difmap
_audit_creation_method SHELXL-97
_cell_angle_alpha 90.00
_cell_angle_beta 94.80(1)
_cell_angle_gamma 90.00
_cell_formula_units_Z 4
_cell_length_a 9.232(2)
_cell_length_b 20.359(3)
_cell_length_c 21.385(3)
_cell_measurement_reflns_used 42
_cell_measurement_temperature 293(2)
_cell_measurement_theta_max 12.50
_cell_measurement_theta_min 5.00
_cell_volume 4005.3(12)
_computing_cell_refinement 'XSCANS ver 2.1 1993'
_computing_data_collection 'XSCANS ver 2.1 1993'
_computing_data_reduction 'XSCANS ver 2.1 1993'
_computing_molecular_graphics 'SHELXTL V 6.10'
_computing_publication_material 'SHELXTL V 6.10'
_computing_structure_refinement 'SHELXL-97 (Sheldrick, 1997)'
_computing_structure_solution 'SHELXS-97 (Sheldrick, 1997)'
_diffrn_ambient_temperature 293(2)
_diffrn_measured_fraction_theta_full 0.970
_diffrn_measured_fraction_theta_max 0.970
_diffrn_measurement_device_type 'Siemens P4/PC diffracometer'
_diffrn_measurement_method \w:2\q
_diffrn_radiation_monochromator graphite
_diffrn_radiation_source 'fine-focus sealed tube'
_diffrn_radiation_type MoK\a
_diffrn_radiation_wavelength 0.71073
_diffrn_reflns_av_R_equivalents 0.0499
_diffrn_reflns_av_sigmaI/netI 0.1161
_diffrn_reflns_limit_h_max 10
_diffrn_reflns_limit_h_min 0
_diffrn_reflns_limit_k_max 24
_diffrn_reflns_limit_k_min 0
_diffrn_reflns_limit_l_max 25
_diffrn_reflns_limit_l_min -25
_diffrn_reflns_number 7512
_diffrn_reflns_theta_full 25.00
_diffrn_reflns_theta_max 25.00
_diffrn_reflns_theta_min 1.50
_diffrn_standards_decay_% 3
_diffrn_standards_interval_count 97
_diffrn_standards_number 3
_exptl_absorpt_coefficient_mu 2.864
_exptl_absorpt_correction_T_max 0.371
_exptl_absorpt_correction_T_min 0.233
_exptl_absorpt_correction_type psi-scan
_exptl_crystal_colour colorless
_exptl_crystal_density_diffrn 1.558
_exptl_crystal_density_method 'not measured'
_exptl_crystal_description prism
_exptl_crystal_F_000 1872
_exptl_crystal_size_max 0.60
_exptl_crystal_size_mid 0.44
_exptl_crystal_size_min 0.32
_refine_diff_density_max 0.939
_refine_diff_density_min -1.105
_refine_diff_density_rms 0.094
_refine_ls_extinction_method none
_refine_ls_goodness_of_fit_ref 1.019
_refine_ls_hydrogen_treatment noref
_refine_ls_matrix_type full
_refine_ls_number_parameters 489
_refine_ls_number_reflns 7044
_refine_ls_number_restraints 0
_refine_ls_restrained_S_all 1.019
_refine_ls_R_factor_all 0.1952
_refine_ls_R_factor_gt 0.0808
_refine_ls_shift/su_max 1.260
_refine_ls_shift/su_mean 0.062
_refine_ls_structure_factor_coef Fsqd
_refine_ls_weighting_details 'w=1/[\s^2^(Fo^2^)+(0.0498P)^2^+21.8789P] where P=(Fo^2^+2Fc^2^)/3'
_refine_ls_weighting_scheme calc
_refine_ls_wR_factor_gt 0.1548
_refine_ls_wR_factor_ref 0.2045
_reflns_number_gt 3011
_reflns_number_total 7044
_reflns_threshold_expression >2sigma(I)
_cod_data_source_file b311524k.txt
_cod_data_source_block compound9
_cod_depositor_comments
;
The following automatic conversions were performed:

'_exptl_absorpt_correction_type' tag value 'psi-scans' was replaced
with 'psi-scan' value.

Automatic conversion script
Id: cif_fix_values 1646 2011-03-28 12:23:43Z adriana 

The following automatic conversions were performed:

'_refine_ls_weighting_scheme' value 'calc
w=1/[\s^2^(Fo^2^)+(0.0498P)^2^+21.8789P] where P=(Fo^2^+2Fc^2^)/3'
was changed to 'calc'. New tag '_refine_ls_weighting_details' was
created. The value of the new tag was set to
'w=1/[\s^2^(Fo^2^)+(0.0498P)^2^+21.8789P] where P=(Fo^2^+2Fc^2^)/3'.

Automatic conversion script
Id: cif_fix_values 3143 2015-03-26 13:38:13Z robertas 
;
_cod_original_sg_symbol_H-M 'P 21/c'
_cod_database_code 7102437

loop_
_symmetry_equiv_pos_as_xyz
'x, y, z'
'-x, y+1/2, -z+1/2'
'-x, -y, -z'
'x, -y-1/2, z-1/2'

loop_
_atom_site_label
_atom_site_type_symbol
_atom_site_fract_x
_atom_site_fract_y
_atom_site_fract_z
_atom_site_U_iso_or_equiv
_atom_site_adp_type
_atom_site_occupancy
_atom_site_calc_flag
_atom_site_refinement_flags
_atom_site_disorder_assembly
_atom_site_disorder_group
Cs Cs 0.37972(13) -0.27191(5) 0.85362(4) 0.0945(4) Uani 1 d . . .
Se1 Se 0.2963(3) -0.35267(10) 0.69876(8) 0.1436(10) Uani 1 d . . .
Se2 Se 0.11717(19) -0.39909(9) 0.88119(8) 0.0992(6) Uani 1 d . . .
P1 P 0.1819(4) -0.44254(16) 0.69983(13) 0.0596(8) Uani 1 d . . .
P2 P 0.2011(4) -0.48129(17) 0.83534(13) 0.0597(8) Uani 1 d . . .
N1 N 0.1797(12) -0.4867(5) 0.7613(4) 0.074(3) Uani 1 d . . .
O1 O 0.199(3) -0.1445(19) 0.880(2) 0.286(19) Uani 1 d . . .
C2 C 0.146(4) -0.1206(19) 0.818(2) 0.30(3) Uani 1 d . . .
H2A H 0.1109 -0.0766 0.8228 0.080 Uiso 1 d R . .
H2B H 0.0656 -0.1472 0.8017 0.080 Uiso 1 d R . .
C3 C 0.249(4) -0.125(2) 0.782(3) 0.46(7) Uani 1 d . . .
H3A H 0.3022 -0.0854 0.7937 0.080 Uiso 1 d R . .
H3B H 0.1940 -0.1134 0.7431 0.080 Uiso 1 d R . .
O4 O 0.337(3) -0.1529(10) 0.7618(11) 0.189(8) Uani 1 d . . .
C5 C 0.439(4) -0.1480(16) 0.7146(11) 0.22(2) Uani 1 d . . .
H5A H 0.4930 -0.1084 0.7241 0.080 Uiso 1 d R . .
H5B H 0.3870 -0.1424 0.6742 0.080 Uiso 1 d R . .
C6 C 0.541(5) -0.1947(14) 0.7221(17) 0.24(2) Uani 1 d . . .
H6A H 0.6098 -0.1831 0.6925 0.080 Uiso 1 d R . .
H6B H 0.4895 -0.2329 0.7062 0.080 Uiso 1 d R . .
O7 O 0.617(3) -0.2149(10) 0.7669(7) 0.184(9) Uani 1 d . . .
C8 C 0.729(4) -0.2610(16) 0.7684(18) 0.34(4) Uani 1 d . . .
H8A H 0.8041 -0.2475 0.7426 0.080 Uiso 1 d R . .
H8B H 0.6877 -0.3011 0.7515 0.080 Uiso 1 d R . .
C9 C 0.770(4) -0.2725(16) 0.8248(15) 0.24(2) Uani 1 d . . .
H9A H 0.8252 -0.2339 0.8365 0.080 Uiso 1 d R . .
H9B H 0.8381 -0.3077 0.8228 0.080 Uiso 1 d R . .
O10 O 0.705(2) -0.2861(8) 0.8709(9) 0.176(7) Uani 1 d . . .
C11 C 0.763(3) -0.2977(16) 0.9321(13) 0.197(13) Uani 1 d . . .
H11A H 0.8245 -0.2609 0.9433 0.080 Uiso 1 d R . .
H11B H 0.8237 -0.3359 0.9314 0.080 Uiso 1 d R . .
C12 C 0.688(4) -0.290(3) 0.977(2) 0.58(8) Uani 1 d . . .
H12A H 0.7449 -0.2855 1.0163 0.080 Uiso 1 d R . .
H12B H 0.6580 -0.3354 0.9743 0.080 Uiso 1 d R . .
O13 O 0.570(2) -0.2724(9) 0.9829(7) 0.157(5) Uani 1 d . . .
C14 C 0.486(5) -0.260(2) 1.0186(16) 0.50(5) Uani 1 d . . .
H14A H 0.5489 -0.2571 1.0564 0.080 Uiso 1 d R . .
H14B H 0.4408 -0.3027 1.0188 0.080 Uiso 1 d R . .
C15 C 0.394(4) -0.236(2) 1.0354(9) 0.32(3) Uani 1 d . . .
H15A H 0.4382 -0.1953 1.0490 0.080 Uiso 1 d R . .
H15B H 0.3346 -0.2504 1.0676 0.080 Uiso 1 d R . .
O16 O 0.295(3) -0.2155(11) 0.9840(11) 0.203(10) Uani 1 d . . .
C17 C 0.198(4) -0.174(2) 0.9797(18) 0.26(3) Uani 1 d . . .
H17A H 0.2455 -0.1354 0.9981 0.080 Uiso 1 d R . .
H17B H 0.1234 -0.1867 1.0059 0.080 Uiso 1 d R . .
C18 C 0.127(5) -0.146(2) 0.922(2) 0.29(4) Uani 1 d . . .
H18A H 0.0559 -0.1794 0.9115 0.080 Uiso 1 d R . .
H18B H 0.0742 -0.1058 0.9259 0.080 Uiso 1 d R . .
C19 C 0.248(2) -0.4968(7) 0.6435(6) 0.101(6) Uani 1 d . . .
C20 C 0.2912(17) -0.5580(8) 0.6518(7) 0.093(5) Uani 1 d . . .
H20 H 0.2851 -0.5750 0.6934 0.080 Uiso 1 d R . .
C21 C 0.348(2) -0.5991(9) 0.6094(8) 0.116(6) Uani 1 d . . .
H21 H 0.3223 -0.6446 0.6044 0.080 Uiso 1 d R . .
C22 C 0.442(4) -0.568(3) 0.5716(18) 0.115(14) Uani 0.484(15) d P A 1
H22 H 0.5162 -0.5915 0.5523 0.080 Uiso 0.484(15) d PR A 1
C23 C 0.435(3) -0.499(2) 0.5651(14) 0.102(12) Uani 0.484(15) d P A 1
H23 H 0.4779 -0.4778 0.5311 0.080 Uiso 0.484(15) d PR A 1
C24 C 0.360(4) -0.4635(16) 0.6031(13) 0.095(12) Uani 0.484(15) d P A 1
H24 H 0.3792 -0.4174 0.6081 0.080 Uiso 0.484(15) d PR A 1
C22B C 0.294(4) -0.5854(15) 0.5431(12) 0.093(11) Uani 0.516(15) d P A 2
H22B H 0.3216 -0.6133 0.5100 0.080 Uiso 0.516(15) d PR A 2
C23B C 0.209(4) -0.5345(16) 0.5286(12) 0.107(12) Uani 0.516(15) d P A 2
H23B H 0.1735 -0.5263 0.4858 0.080 Uiso 0.516(15) d PR A 2
C24B C 0.176(4) -0.4903(14) 0.5761(12) 0.095(11) Uani 0.516(15) d P A 2
H24B H 0.1051 -0.4562 0.5670 0.080 Uiso 0.516(15) d PR A 2
C25 C -0.0021(16) -0.4262(9) 0.6712(7) 0.101(5) Uani 1 d . . .
C26 C -0.118(2) -0.4377(9) 0.6971(7) 0.108(6) Uani 1 d . . .
H26 H -0.1050 -0.4598 0.7368 0.080 Uiso 1 d R . .
C27 C -0.255(2) -0.4248(12) 0.6750(11) 0.129(7) Uani 1 d . . .
H27 H -0.3292 -0.4147 0.7024 0.080 Uiso 1 d R . .
C28 C -0.283(4) -0.429(2) 0.603(2) 0.122(14) Uani 0.490(17) d P B 1
H28 H -0.3783 -0.4210 0.5831 0.080 Uiso 0.490(17) d PR B 1
C29 C -0.165(4) -0.4418(19) 0.5675(15) 0.107(12) Uani 0.490(17) d P B 1
H29 H -0.1826 -0.4512 0.5235 0.080 Uiso 0.490(17) d PR B 1
C30 C -0.027(4) -0.4428(17) 0.5950(13) 0.099(12) Uani 0.490(17) d P B 1
H30 H 0.0553 -0.4521 0.5716 0.080 Uiso 0.490(17) d PR B 1
C28B C -0.284(4) -0.384(3) 0.6398(15) 0.110(15) Uani 0.510(17) d P B 2
H28B H -0.3787 -0.3837 0.6174 0.080 Uiso 0.510(17) d PR B 2
C29B C -0.175(4) -0.3439(17) 0.6245(14) 0.096(11) Uani 0.510(17) d P B 2
H29B H -0.2006 -0.3028 0.6047 0.080 Uiso 0.510(17) d PR B 2
C30B C -0.033(3) -0.3624(13) 0.6402(11) 0.071(8) Uani 0.510(17) d P B 2
H30B H 0.0461 -0.3346 0.6303 0.080 Uiso 0.510(17) d PR B 2
C31 C 0.3948(14) -0.4897(7) 0.8604(6) 0.076(4) Uani 1 d . . .
C32 C 0.4981(17) -0.4633(7) 0.8273(6) 0.078(4) Uani 1 d . . .
H32 H 0.4680 -0.4422 0.7882 0.080 Uiso 1 d R . .
C33 C 0.6419(17) -0.4661(10) 0.8465(9) 0.108(6) Uani 1 d . . .
H33 H 0.7113 -0.4450 0.8222 0.080 Uiso 1 d R . .
C34 C 0.6869(19) -0.4965(12) 0.8979(11) 0.136(8) Uani 1 d . . .
H34 H 0.7885 -0.4967 0.9119 0.080 Uiso 1 d R . .
C35 C 0.588(3) -0.5295(12) 0.9324(10) 0.165(9) Uani 1 d . . .
H35 H 0.6221 -0.5535 0.9693 0.080 Uiso 1 d R . .
C36 C 0.4430(19) -0.5266(11) 0.9140(7) 0.137(8) Uani 1 d . . .
H36 H 0.3731 -0.5495 0.9367 0.080 Uiso 1 d R . .
C37 C 0.1138(13) -0.5567(6) 0.8632(5) 0.062(3) Uani 1 d . . .
C38 C 0.0613(16) -0.5573(8) 0.9214(6) 0.087(4) Uani 1 d . . .
H38 H 0.0710 -0.5191 0.9477 0.080 Uiso 1 d R . .
C39 C -0.0051(19) -0.6140(11) 0.9417(9) 0.115(7) Uani 1 d . . .
H39 H -0.0450 -0.6146 0.9818 0.080 Uiso 1 d R . .
C40 C -0.018(2) -0.6690(11) 0.9038(11) 0.127(7) Uani 1 d . . .
H40 H -0.0635 -0.7081 0.9176 0.080 Uiso 1 d R . .
C41 C 0.041(2) -0.6665(8) 0.8477(9) 0.129(7) Uani 1 d . . .
H41 H 0.0345 -0.7045 0.8211 0.080 Uiso 1 d R . .
C42 C 0.1067(19) -0.6114(8) 0.8270(8) 0.111(6) Uani 1 d . . .
H42 H 0.1485 -0.6110 0.7874 0.080 Uiso 1 d R . .

loop_
_atom_site_aniso_label
_atom_site_aniso_U_11
_atom_site_aniso_U_22
_atom_site_aniso_U_33
_atom_site_aniso_U_23
_atom_site_aniso_U_13
_atom_site_aniso_U_12
Cs 0.1251(9) 0.0846(6) 0.0739(6) -0.0144(5) 0.0084(5) -0.0222(7)
Se1 0.224(3) 0.1191(15) 0.0785(11) 0.0271(10) -0.0432(13) -0.1021(16)
Se2 0.0986(13) 0.0970(12) 0.1083(12) -0.0219(10) 0.0448(10) 0.0022(10)
P1 0.063(2) 0.072(2) 0.0430(15) -0.0009(15) 0.0008(14) -0.0121(17)
P2 0.056(2) 0.080(2) 0.0434(15) -0.0016(15) 0.0070(14) 0.0014(17)
N1 0.101(9) 0.080(7) 0.040(5) 0.015(5) -0.005(5) -0.022(6)
O1 0.16(2) 0.35(4) 0.34(4) -0.15(3) 0.00(3) 0.11(2)
C2 0.19(4) 0.22(4) 0.47(8) 0.04(4) -0.17(6) 0.08(3)
C3 0.12(4) 0.58(12) 0.65(15) -0.22(10) -0.17(6) 0.14(5)
O4 0.19(2) 0.183(16) 0.181(18) 0.056(14) -0.044(15) -0.026(16)
C5 0.33(5) 0.24(4) 0.081(15) 0.08(2) -0.04(2) -0.14(4)
C6 0.39(7) 0.14(3) 0.19(4) 0.07(3) 0.00(4) -0.12(4)
O7 0.30(3) 0.167(17) 0.088(10) 0.014(10) 0.051(13) -0.060(16)
C8 0.44(7) 0.14(3) 0.50(9) -0.11(4) 0.43(7) -0.05(3)
C9 0.27(4) 0.19(3) 0.28(4) 0.03(3) 0.21(4) -0.03(3)
O10 0.205(18) 0.158(14) 0.176(15) 0.042(12) 0.080(15) 0.054(12)
C11 0.19(4) 0.24(3) 0.15(3) 0.01(2) -0.03(2) 0.04(2)
C12 0.18(4) 1.2(2) 0.31(7) 0.17(9) 0.01(4) 0.32(8)
O13 0.139(13) 0.210(16) 0.124(11) 0.026(11) 0.013(10) -0.023(12)
C14 0.69(11) 0.63(10) 0.22(4) -0.05(5) 0.31(6) 0.04(8)
C15 0.40(6) 0.53(7) 0.036(12) -0.05(2) 0.05(2) -0.33(6)
O16 0.21(2) 0.21(2) 0.20(2) -0.079(15) 0.077(18) 0.030(16)
C17 0.20(5) 0.36(9) 0.24(5) -0.16(5) 0.12(4) -0.05(5)
C18 0.14(4) 0.19(3) 0.55(13) -0.02(6) 0.08(6) 0.07(3)
C19 0.174(17) 0.071(10) 0.065(9) 0.016(7) 0.053(10) 0.027(10)
C20 0.116(13) 0.098(12) 0.065(9) 0.009(8) 0.013(8) 0.026(10)
C21 0.154(18) 0.094(12) 0.105(14) 0.003(11) 0.037(13) 0.032(12)
C22 0.05(2) 0.18(4) 0.11(3) 0.00(3) -0.01(2) 0.03(3)
C23 0.07(2) 0.17(4) 0.07(2) 0.01(2) 0.006(16) -0.03(2)
C24 0.11(3) 0.10(2) 0.08(2) -0.040(18) 0.06(2) -0.03(2)
C22B 0.11(3) 0.11(2) 0.061(17) 0.010(17) 0.047(18) 0.04(2)
C23B 0.17(3) 0.10(2) 0.043(15) -0.005(15) -0.013(18) 0.02(2)
C24B 0.13(3) 0.09(2) 0.064(17) -0.002(15) 0.002(17) 0.04(2)
C25 0.068(11) 0.146(15) 0.088(10) 0.059(10) 0.011(8) -0.013(10)
C26 0.085(13) 0.163(17) 0.077(10) 0.008(11) 0.008(10) 0.010(12)
C27 0.065(14) 0.20(2) 0.122(17) -0.038(17) 0.005(12) 0.004(14)
C28 0.09(3) 0.15(4) 0.12(3) 0.00(3) -0.04(3) 0.02(3)
C29 0.07(2) 0.17(4) 0.08(2) 0.01(2) -0.007(19) 0.00(2)
C30 0.07(2) 0.15(3) 0.068(18) 0.035(19) -0.010(16) 0.00(2)
C28B 0.09(3) 0.18(5) 0.047(19) 0.00(2) -0.039(19) -0.02(3)
C29B 0.10(3) 0.09(2) 0.09(2) -0.004(18) -0.03(2) 0.03(2)
C30B 0.09(2) 0.073(18) 0.056(14) 0.003(13) 0.026(14) 0.006(15)
C31 0.054(8) 0.128(12) 0.048(7) -0.002(8) 0.008(6) 0.014(8)
C32 0.089(12) 0.081(10) 0.066(8) 0.001(7) 0.017(8) 0.001(8)
C33 0.043(10) 0.162(18) 0.118(14) -0.007(12) 0.006(9) 0.008(10)
C34 0.041(11) 0.21(2) 0.150(19) -0.006(17) -0.022(12) -0.001(13)
C35 0.12(2) 0.23(3) 0.135(18) 0.064(17) -0.049(16) 0.023(19)
C36 0.074(13) 0.25(3) 0.085(11) 0.030(13) -0.027(9) -0.005(14)
C37 0.051(8) 0.073(8) 0.061(7) 0.018(7) 0.004(6) 0.012(7)
C38 0.094(11) 0.102(11) 0.069(9) 0.022(8) 0.027(8) 0.024(9)
C39 0.094(13) 0.147(17) 0.110(14) 0.076(14) 0.044(11) 0.036(13)
C40 0.110(15) 0.120(16) 0.154(19) 0.071(14) 0.027(14) -0.018(13)
C41 0.18(2) 0.079(12) 0.137(16) 0.004(11) 0.056(15) -0.036(12)
C42 0.141(16) 0.102(13) 0.097(11) 0.006(10) 0.044(11) -0.035(12)

loop_
_atom_type_symbol
_atom_type_description
_atom_type_scat_dispersion_real
_atom_type_scat_dispersion_imag
_atom_type_scat_source
C C 0.0033 0.0016 'International Tables Vol C Tables 4.2.6.8 and 6.1.1.4'
H H 0.0000 0.0000 'International Tables Vol C Tables 4.2.6.8 and 6.1.1.4'
N N 0.0061 0.0033 'International Tables Vol C Tables 4.2.6.8 and 6.1.1.4'
O O 0.0106 0.0060 'International Tables Vol C Tables 4.2.6.8 and 6.1.1.4'
P P 0.1023 0.0942 'International Tables Vol C Tables 4.2.6.8 and 6.1.1.4'
Se Se -0.0929 2.2259 'International Tables Vol C Tables 4.2.6.8 and 6.1.1.4'
Cs Cs -0.3680 2.1192 'International Tables Vol C Tables 4.2.6.8 and 6.1.1.4'

loop_
_geom_angle_atom_site_label_1
_geom_angle_atom_site_label_2
_geom_angle_atom_site_label_3
_geom_angle
O10 Cs O4 102.9(5)
O10 Cs O16 104.2(6)
O4 Cs O16 104.1(7)
O10 Cs O13 54.1(5)
O4 Cs O13 125.8(5)
O16 Cs O13 52.5(6)
O10 Cs O1 126.4(7)
O4 Cs O1 55.6(10)
O16 Cs O1 51.2(10)
O13 Cs O1 96.3(8)
O10 Cs O7 51.8(6)
O4 Cs O7 53.9(7)
O16 Cs O7 127.5(5)
O13 Cs O7 98.7(5)
O1 Cs O7 101.7(10)
O10 Cs C3 115.8(7)
O4 Cs C3 17.9(8)
O16 Cs C3 88.5(10)
O13 Cs C3 122.0(9)
O1 Cs C3 38.3(12)
O7 Cs C3 70.5(8)
O10 Cs Se2 125.8(3)
O4 Cs Se2 127.3(4)
O16 Cs Se2 84.1(5)
O13 Cs Se2 100.7(3)
O1 Cs Se2 100.8(7)
O7 Cs Se2 148.3(3)
C3 Cs Se2 117.9(7)
O10 Cs C6 70.6(7)
O4 Cs C6 38.6(7)
O16 Cs C6 132.0(7)
O13 Cs C6 116.4(7)
O1 Cs C6 92.3(10)
O7 Cs C6 19.0(7)
C3 Cs C6 56.4(9)
Se2 Cs C6 139.0(6)
O10 Cs C9 17.4(6)
O4 Cs C9 88.3(7)
O16 Cs C9 117.6(8)
O13 Cs C9 70.6(6)
O1 Cs C9 124.5(9)
O7 Cs C9 35.2(7)
C3 Cs C9 103.4(8)
Se2 Cs C9 134.2(5)
C6 Cs C9 53.6(8)
O10 Cs C12 37.8(6)
O4 Cs C12 124.7(9)
O16 Cs C12 69.2(8)
O13 Cs C12 16.9(6)
O1 Cs C12 109.8(10)
O7 Cs C12 85.8(8)
C3 Cs C12 127.2(12)
Se2 Cs C12 107.1(8)
C6 Cs C12 104.5(9)
C9 Cs C12 54.8(8)
O10 Cs Se1 101.4(4)
O4 Cs Se1 77.2(4)
O16 Cs Se1 153.4(5)
O13 Cs Se1 147.0(4)
O1 Cs Se1 116.7(7)
O7 Cs Se1 75.3(3)
C3 Cs Se1 87.1(9)
Se2 Cs Se1 74.81(4)
C6 Cs Se1 64.6(5)
C9 Cs Se1 89.0(6)
C12 Cs Se1 132.3(7)
P1 Se1 Cs 116.07(10)
P2 Se2 Cs 102.31(11)
N1 P1 C19 103.7(6)
N1 P1 C25 108.0(6)
C19 P1 C25 104.6(9)
N1 P1 Se1 122.6(4)
C19 P1 Se1 109.3(5)
C25 P1 Se1 107.3(6)
N1 P2 C31 108.9(6)
N1 P2 C37 104.0(6)
C31 P2 C37 105.6(6)
N1 P2 Se2 119.9(4)
C31 P2 Se2 108.9(5)
C37 P2 Se2 108.6(4)
P2 N1 P1 140.9(7)
C18 O1 C2 123(4)
C18 O1 Cs 118(4)
C2 O1 Cs 105(2)
C3 C2 O1 109(3)
C3 C2 Cs 68(3)
O1 C2 Cs 53.5(16)
O4 C3 C2 151(5)
O4 C3 Cs 60(3)
C2 C3 Cs 92(3)
C3 O4 C5 141(4)
C3 O4 Cs 103(3)
C5 O4 Cs 116.0(18)
C6 C5 O4 111(2)
O7 C6 C5 134(4)
O7 C6 Cs 59.3(19)
C5 C6 Cs 94(2)
C6 O7 C8 129(3)
C6 O7 Cs 102(2)
C8 O7 Cs 106.6(15)
C9 C8 O7 108(2)
C9 C8 Cs 74.1(19)
O7 C8 Cs 53.1(11)
O10 C9 C8 134(4)
O10 C9 Cs 47.5(17)
C8 C9 Cs 87(3)
C9 O10 C11 129(3)
C9 O10 Cs 115(2)
C11 O10 Cs 115.4(16)
C12 C11 O10 121(3)
C12 C11 Cs 76(3)
O10 C11 Cs 45.4(13)
O13 C12 C11 135(4)
O13 C12 Cs 52(2)
C11 C12 Cs 85(3)
C12 O13 C14 145(4)
C12 O13 Cs 111(2)
C14 O13 Cs 103(2)
O13 C14 C15 156(5)
O13 C14 Cs 59(2)
C15 C14 Cs 102(3)
C14 C15 O16 110(3)
C17 O16 C15 132(3)
C17 O16 Cs 115(3)
C15 O16 Cs 112(2)
O16 C17 C18 127(4)
O1 C18 C17 115(5)
O1 C18 Cs 47(3)
C17 C18 Cs 80(3)
C20 C19 C24B 108.0(16)
C20 C19 C24 105.9(17)
C24B C19 C24 72.7(17)
C20 C19 P1 127.9(11)
C24B C19 P1 115.8(14)
C24 C19 P1 112.8(14)
C19 C20 C21 128.2(15)
C20 C21 C22 113(2)
C20 C21 C22B 113.4(17)
C22 C21 C22B 62.5(18)
C21 C22 C23 119(3)
C24 C23 C22 120(3)
C23 C24 C19 121(3)
C23B C22B C21 121(2)
C22B C23B C24B 119(3)
C23B C24B C19 121(2)
C26 C25 C30B 102.8(18)
C26 C25 C30 109.9(17)
C30B C25 C30 74.5(15)
C26 C25 P1 129.0(13)
C30B C25 P1 117.3(15)
C30 C25 P1 110.2(15)
C25 C26 C27 128.1(18)
C28B C27 C26 123(3)
C28B C27 C28 51(3)
C26 C27 C28 115(2)
C29 C28 C27 119(3)
C30 C29 C28 121(3)
C29 C30 C25 118(3)
C27 C28B C29B 117(4)
C28B C29B C30B 119(3)
C29B C30B C25 119(3)
C32 C31 C36 116.8(13)
C32 C31 P2 121.7(11)
C36 C31 P2 121.5(12)
C33 C32 C31 122.8(14)
C34 C33 C32 120.8(18)
C33 C34 C35 119.9(18)
C36 C35 C34 119.8(19)
C35 C36 C31 119.5(18)
C42 C37 C38 120.4(13)
C42 C37 P2 120.0(10)
C38 C37 P2 119.6(11)
C37 C38 C39 119.2(16)
C40 C39 C38 120.3(16)
C41 C40 C39 117.9(17)
C40 C41 C42 122.6(18)
C37 C42 C41 119.5(15)

loop_
_geom_bond_atom_site_label_1
_geom_bond_atom_site_label_2
_geom_bond_distance
Cs O10 3.013(19)
Cs O4 3.123(18)
Cs O16 3.175(19)
Cs O13 3.148(15)
Cs O1 3.16(3)
Cs O7 3.205(17)
Cs C3 3.54(5)
Cs Se2 3.629(2)
Cs C6 3.65(3)
Cs C9 3.70(3)
Cs C12 3.73(4)
Cs Se1 3.720(2)
Se1 P1 2.114(4)
Se2 P2 2.119(4)
P1 N1 1.593(9)
P1 C19 1.778(14)
P1 C25 1.787(15)
P2 N1 1.584(9)
P2 C31 1.831(13)
P2 C37 1.855(13)
O1 C18 1.16(5)
O1 C2 1.45(5)
C2 C3 1.28(6)
C3 O4 1.11(4)
O4 C5 1.44(4)
C5 C6 1.34(5)
C6 O7 1.21(3)
O7 C8 1.40(4)
C8 C9 1.25(5)
C9 O10 1.22(2)
O10 C11 1.39(3)
C11 C12 1.24(4)
C12 O13 1.16(3)
O13 C14 1.16(3)
C14 C15 1.07(6)
C15 O16 1.44(4)
O16 C17 1.23(4)
C17 C18 1.46(5)
C19 C20 1.318(18)
C19 C24B 1.54(3)
C19 C24 1.56(3)
C20 C21 1.370(19)
C21 C22 1.39(4)
C21 C22B 1.49(3)
C22 C23 1.41(5)
C23 C24 1.32(4)
C22B C23B 1.32(4)
C23B C24B 1.41(4)
C25 C26 1.271(19)
C25 C30B 1.48(3)
C25 C30 1.66(3)
C26 C27 1.34(2)
C27 C28B 1.14(4)
C27 C28 1.54(5)
C28 C29 1.41(5)
C29 C30 1.36(4)
C28B C29B 1.36(5)
C29B C30B 1.38(4)
C31 C32 1.346(17)
C31 C36 1.41(2)
C32 C33 1.358(19)
C33 C34 1.30(2)
C34 C35 1.40(3)
C35 C36 1.36(2)
C37 C42 1.354(19)
C37 C38 1.373(16)
C38 C39 1.39(2)
C39 C40 1.38(2)
C40 C41 1.36(2)
C41 C42 1.37(2)
